data_2216530
loop_
_publ_author_name
'Gong, Yanqing'
'Lu, Yang'
'Zheng, Qitai'

_publ_section_title
;
 8-Methoxy-3,4-methylenedioxy-10-nitrophenanthrene-1-carboxylic acid
;
_journal_coeditor_code HG2338
_journal_issue 12
_journal_name_full 'Acta Crystallographica Section E'
_journal_page_first o4836
_journal_page_last o4836
_journal_paper_doi 10.1107/S1600536807058965
_journal_volume 63
_journal_year 2007
_chemical_formula_iupac 'C17 H11 N1 O7'
_chemical_formula_moiety 'C17 H11 N1 O7'
_chemical_formula_sum 'C17 H11 N O7'
_chemical_formula_weight 341.27
_chemical_name_common 'Aristolochic acid'
_chemical_name_systematic
;
8-Methoxy-3,4-methylenedioxy-10-nitrophenanthrene-1-carboxylic acid
;
_space_group_IT_number 15
_symmetry_cell_setting monoclinic
_symmetry_space_group_name_Hall '-C 2yc'
_symmetry_space_group_name_H-M 'C 1 2/c 1'
_atom_sites_solution_hydrogens geom
_atom_sites_solution_primary direct
_atom_sites_solution_secondary difmap
_audit_creation_method SHELXL97
_cell_angle_alpha 90.00
_cell_angle_beta 119.483(5)
_cell_angle_gamma 90.00
_cell_formula_units_Z 8
_cell_length_a 19.695(2)
_cell_length_b 9.0500(10)
_cell_length_c 18.9860(10)
_cell_measurement_reflns_used 2667
_cell_measurement_temperature 295(2)
_cell_measurement_theta_max 25.40
_cell_measurement_theta_min 2.38
_cell_volume 2945.8(5)
_computing_cell_refinement 'SCALE (Otwinowski & Minor, 1997)'
_computing_data_collection 'DENZO (Otwinowski & Minor, 1997)'
_computing_data_reduction 'SCALE (Otwinowski & Minor, 1997)'
_computing_molecular_graphics 'PLATON (Spek, 2003)'
_computing_publication_material 'SHELXL97 (Sheldrick, 1997)'
_computing_structure_refinement 'SHELXL97 (Sheldrick, 1997)'
_computing_structure_solution 'SHELXS97 (Sheldrick, 1997)'
_diffrn_ambient_temperature 295(2)
_diffrn_detector_area_resol_mean 0
_diffrn_measured_fraction_theta_full 0.984
_diffrn_measured_fraction_theta_max 0.984
_diffrn_measurement_device_type 'MAC DIP 2030K'
_diffrn_measurement_method \w
_diffrn_radiation_monochromator graphite
_diffrn_radiation_source 'rotate anode'
_diffrn_radiation_type MoK\a
_diffrn_radiation_wavelength 0.71073
_diffrn_reflns_av_R_equivalents 0.032
_diffrn_reflns_av_sigmaI/netI 0.0246
_diffrn_reflns_limit_h_max 23
_diffrn_reflns_limit_h_min 0
_diffrn_reflns_limit_k_max 10
_diffrn_reflns_limit_k_min 0
_diffrn_reflns_limit_l_max 19
_diffrn_reflns_limit_l_min -22
_diffrn_reflns_number 4831
_diffrn_reflns_theta_full 25.40
_diffrn_reflns_theta_max 25.40
_diffrn_reflns_theta_min 2.38
_diffrn_standards_decay_% 0
_diffrn_standards_interval_count 0
_diffrn_standards_interval_time 0
_diffrn_standards_number 0
_exptl_absorpt_coefficient_mu 0.122
_exptl_absorpt_correction_type none
_exptl_crystal_colour yellow
_exptl_crystal_density_diffrn 1.539
_exptl_crystal_density_method 'not measured'
_exptl_crystal_description plate
_exptl_crystal_F_000 1408
_exptl_crystal_size_max 0.50
_exptl_crystal_size_mid 0.40
_exptl_crystal_size_min 0.30
_refine_diff_density_max 0.180
_refine_diff_density_min -0.253
_refine_ls_extinction_coef 0.073(4)
_refine_ls_extinction_expression Fc^*^=kFc[1+0.001xFc^2^\l^3^/sin(2\q)]^-1/4^
_refine_ls_extinction_method 'SHELXL97 (Sheldrick, 1997)'
_refine_ls_goodness_of_fit_ref 1.024
_refine_ls_hydrogen_treatment constr
_refine_ls_matrix_type full
_refine_ls_number_parameters 227
_refine_ls_number_reflns 2667
_refine_ls_number_restraints 0
_refine_ls_restrained_S_all 1.024
_refine_ls_R_factor_all 0.0584
_refine_ls_R_factor_gt 0.0507
_refine_ls_shift/su_max 0.000
_refine_ls_shift/su_mean 0.000
_refine_ls_structure_factor_coef Fsqd
_refine_ls_weighting_details 'calc w = 1/[\s^2^(Fo^2^)+(0.0841P)^2^+0.8932P] where P=(Fo^2^+2Fc^2^)/3'
_refine_ls_weighting_scheme calc
_refine_ls_wR_factor_gt 0.1274
_refine_ls_wR_factor_ref 0.1370
_reflns_number_gt 2208
_reflns_number_total 2667
_reflns_threshold_expression I>2\s(I)
_cod_data_source_file hg2338.cif
_cod_data_source_block I
_cod_original_sg_symbol_H-M C2/c
_cod_original_formula_sum 'C17 H11 N1 O7'
_cod_database_code 2216530
_cod_database_fobs_code 2216530

loop_
_symmetry_equiv_pos_as_xyz
'x, y, z'
'-x, y, -z+1/2'
'x+1/2, y+1/2, z'
'-x+1/2, y+1/2, -z+1/2'
'-x, -y, -z'
'x, -y, z-1/2'
'-x+1/2, -y+1/2, -z'
'x+1/2, -y+1/2, z-1/2'

loop_
_atom_site_type_symbol
_atom_site_label
_atom_site_fract_x
_atom_site_fract_y
_atom_site_fract_z
_atom_site_U_iso_or_equiv
_atom_site_adp_type
_atom_site_calc_flag
_atom_site_refinement_flags
_atom_site_occupancy
N N1 0.39126(8) -0.03249(18) 0.65245(9) 0.0619(4) Uani d . 1
O O1 0.59263(8) 0.36643(16) 0.53372(11) 0.0858(5) Uani d . 1
O O2 0.65875(7) 0.14805(16) 0.58614(10) 0.0767(4) Uani d . 1
O O3 0.33911(7) 0.35127(14) 0.53900(9) 0.0709(4) Uani d . 1
H H3A 0.2919 0.3570 0.5211 0.106 Uiso calc R 1
O O4 0.31135(7) 0.11097(13) 0.51660(8) 0.0623(4) Uani d . 1
O O5 0.39179(8) 0.08442(17) 0.68474(9) 0.0758(4) Uani d . 1
O O6 0.34436(8) -0.13248(17) 0.63900(10) 0.0835(5) Uani d . 1
O O7 0.55873(9) -0.45721(16) 0.71258(10) 0.0845(5) Uani d . 1
C C1 0.44277(9) 0.19015(19) 0.56666(10) 0.0554(4) Uani d . 1
C C2 0.47687(10) 0.3006(2) 0.54393(11) 0.0634(5) Uani d . 1
H H2A 0.4513 0.3894 0.5223 0.076 Uiso calc R 1
C C3 0.54982(11) 0.2736(2) 0.55471(12) 0.0638(5) Uani d . 1
C C4 0.58857(9) 0.1440(2) 0.58507(10) 0.0584(4) Uani d . 1
C C5 0.67215(10) -0.1437(2) 0.64861(11) 0.0645(5) Uani d . 1
H H5A 0.6980 -0.0725 0.6352 0.077 Uiso calc R 1
C C6 0.70591(11) -0.2797(2) 0.67650(12) 0.0731(5) Uani d . 1
H H6A 0.7541 -0.2993 0.6807 0.088 Uiso calc R 1
C C7 0.67046(12) -0.3884(2) 0.69862(12) 0.0728(5) Uani d . 1
H H7A 0.6950 -0.4789 0.7182 0.087 Uiso calc R 1
C C8 0.59874(11) -0.3612(2) 0.69135(11) 0.0646(5) Uani d . 1
C C9 0.48868(9) -0.19269(19) 0.65732(10) 0.0573(4) Uani d . 1
H H9A 0.4647 -0.2656 0.6720 0.069 Uiso calc R 1
C C10 0.45406(9) -0.05946(19) 0.63288(10) 0.0543(4) Uani d . 1
C C11 0.48282(9) 0.05599(18) 0.60243(9) 0.0509(4) Uani d . 1
C C12 0.55825(9) 0.02811(18) 0.61000(9) 0.0538(4) Uani d . 1
C C13 0.59829(9) -0.11214(19) 0.64024(9) 0.0548(4) Uani d . 1
C C14 0.56104(10) -0.22350(19) 0.66104(10) 0.0561(4) Uani d . 1
C C15 0.66290(12) 0.2899(3) 0.55530(16) 0.0825(6) Uani d . 1
H H15A 0.7070 0.3450 0.5962 0.099 Uiso calc R 1
H H15B 0.6697 0.2786 0.5083 0.099 Uiso calc R 1
C C16 0.35875(10) 0.21296(19) 0.54018(10) 0.0553(4) Uani d . 1
C C17 0.59882(17) -0.5836(3) 0.75850(18) 0.1008(8) Uani d . 1
H H17A 0.5642 -0.6415 0.7694 0.151 Uiso calc R 1
H H17B 0.6428 -0.5529 0.8086 0.151 Uiso calc R 1
H H17C 0.6166 -0.6419 0.7285 0.151 Uiso calc R 1

loop_
_atom_site_aniso_label
_atom_site_aniso_U_11
_atom_site_aniso_U_22
_atom_site_aniso_U_33
_atom_site_aniso_U_12
_atom_site_aniso_U_13
_atom_site_aniso_U_23
N1 0.0520(8) 0.0651(9) 0.0695(8) 0.0103(7) 0.0305(7) 0.0147(7)
O1 0.0677(9) 0.0649(8) 0.1334(13) -0.0056(7) 0.0561(9) 0.0141(8)
O2 0.0552(7) 0.0706(9) 0.1121(11) -0.0035(6) 0.0472(7) 0.0015(7)
O3 0.0528(7) 0.0561(8) 0.0964(9) 0.0081(6) 0.0310(7) 0.0004(6)
O4 0.0484(6) 0.0573(7) 0.0757(7) 0.0040(5) 0.0264(6) 0.0056(6)
O5 0.0770(9) 0.0787(9) 0.0815(8) 0.0180(7) 0.0466(7) 0.0017(7)
O6 0.0615(8) 0.0797(10) 0.1170(11) 0.0019(7) 0.0498(8) 0.0186(8)
O7 0.0802(9) 0.0654(9) 0.1126(11) 0.0216(7) 0.0509(8) 0.0295(8)
C1 0.0484(9) 0.0524(9) 0.0610(9) 0.0017(7) 0.0234(7) 0.0001(7)
C2 0.0539(9) 0.0535(10) 0.0779(11) 0.0035(8) 0.0287(8) 0.0052(8)
C3 0.0567(10) 0.0564(10) 0.0770(11) -0.0072(8) 0.0320(8) -0.0005(8)
C4 0.0461(8) 0.0598(10) 0.0677(9) -0.0052(7) 0.0267(7) -0.0072(8)
C5 0.0487(9) 0.0690(11) 0.0725(10) 0.0056(8) 0.0273(8) -0.0022(8)
C6 0.0538(10) 0.0795(13) 0.0836(12) 0.0150(9) 0.0320(9) -0.0013(10)
C7 0.0653(11) 0.0672(12) 0.0795(12) 0.0226(9) 0.0307(9) 0.0060(9)
C8 0.0644(10) 0.0594(11) 0.0677(10) 0.0117(8) 0.0308(8) 0.0059(8)
C9 0.0514(9) 0.0552(9) 0.0627(9) 0.0034(7) 0.0261(7) 0.0044(7)
C10 0.0439(8) 0.0574(9) 0.0590(8) 0.0039(7) 0.0234(7) 0.0019(7)
C11 0.0435(8) 0.0512(8) 0.0532(8) 0.0020(6) 0.0202(6) -0.0014(6)
C12 0.0441(8) 0.0546(9) 0.0579(8) -0.0007(7) 0.0213(7) -0.0045(7)
C13 0.0472(8) 0.0575(9) 0.0546(8) 0.0037(7) 0.0211(7) -0.0034(7)
C14 0.0507(9) 0.0545(9) 0.0584(8) 0.0076(7) 0.0232(7) 0.0002(7)
C15 0.0639(12) 0.0758(14) 0.1143(16) -0.0106(10) 0.0489(12) 0.0032(12)
C16 0.0492(8) 0.0521(9) 0.0606(9) 0.0056(7) 0.0239(7) 0.0050(7)
C17 0.1043(18) 0.0868(16) 0.1176(18) 0.0369(14) 0.0593(16) 0.0464(14)

loop_
_atom_type_symbol
_atom_type_description
_atom_type_scat_dispersion_real
_atom_type_scat_dispersion_imag
_atom_type_scat_source
C C 0.0033 0.0016 'International Tables Vol C Tables 4.2.6.8 and 6.1.1.4'
H H 0.0000 0.0000 'International Tables Vol C Tables 4.2.6.8 and 6.1.1.4'
N N 0.0061 0.0033 'International Tables Vol C Tables 4.2.6.8 and 6.1.1.4'
O O 0.0106 0.0060 'International Tables Vol C Tables 4.2.6.8 and 6.1.1.4'

loop_
_geom_angle_atom_site_label_1
_geom_angle_atom_site_label_2
_geom_angle_atom_site_label_3
_geom_angle
O5 N1 O6 124.3(2)
O5 N1 C10 117.9(2)
O6 N1 C10 117.6(2)
C3 O1 C15 105.5(2)
C4 O2 C15 106.2(2)
C16 O3 H3A 109.5
C8 O7 C17 117.9(2)
C2 C1 C11 121.5(2)
C2 C1 C16 115.1(2)
C11 C1 C16 122.8(2)
C3 C2 C1 117.3(2)
C3 C2 H2A 121.4
C1 C2 H2A 121.4
C4 C3 C2 122.9(2)
C4 C3 O1 110.6(2)
C2 C3 O1 126.4(2)
C3 C4 O2 109.5(2)
C3 C4 C12 123.0(2)
O2 C4 C12 127.5(2)
C6 C5 C13 120.1(2)
C6 C5 H5A 120.0
C13 C5 H5A 120.0
C5 C6 C7 122.1(2)
C5 C6 H6A 118.9
C7 C6 H6A 118.9
C8 C7 C6 119.2(2)
C8 C7 H7A 120.4
C6 C7 H7A 120.4
O7 C8 C7 124.9(2)
O7 C8 C14 114.6(2)
C7 C8 C14 120.4(2)
C10 C9 C14 121.2(2)
C10 C9 H9A 119.4
C14 C9 H9A 119.4
C9 C10 C11 123.7(2)
C9 C10 N1 113.9(2)
C11 C10 N1 121.7(2)
C1 C11 C10 125.1(2)
C1 C11 C12 119.8(2)
C10 C11 C12 115.1(2)
C4 C12 C11 115.1(2)
C4 C12 C13 123.3(2)
C11 C12 C13 121.5(2)
C14 C13 C5 118.2(2)
C14 C13 C12 118.5(2)
C5 C13 C12 123.3(2)
C13 C14 C9 119.5(2)
C13 C14 C8 119.9(2)
C9 C14 C8 120.3(2)
O1 C15 O2 108.2(2)
O1 C15 H15A 110.0
O2 C15 H15A 110.0
O1 C15 H15B 110.0
O2 C15 H15B 110.0
H15A C15 H15B 108.4
O4 C16 O3 123.2(2)
O4 C16 C1 122.5(2)
O3 C16 C1 114.2(2)
O7 C17 H17A 109.5
O7 C17 H17B 109.5
H17A C17 H17B 109.5
O7 C17 H17C 109.5
H17A C17 H17C 109.5
H17B C17 H17C 109.5

loop_
_geom_bond_atom_site_label_1
_geom_bond_atom_site_label_2
_geom_bond_distance
N1 O5 1.220(2)
N1 O6 1.227(2)
N1 C10 1.476(2)
O1 C3 1.381(2)
O1 C15 1.416(3)
O2 C4 1.373(2)
O2 C15 1.430(3)
O3 C16 1.307(2)
O3 H3A 0.8200
O4 C16 1.230(2)
O7 C8 1.361(2)
O7 C17 1.419(3)
C1 C2 1.386(3)
C1 C11 1.425(2)
C1 C16 1.488(2)
C2 C3 1.370(3)
C2 H2A 0.9300
C3 C4 1.363(3)
C4 C12 1.399(2)
C5 C6 1.375(3)
C5 C13 1.413(2)
C5 H5A 0.9300
C6 C7 1.386(3)
C6 H6A 0.9300
C7 C8 1.372(3)
C7 H7A 0.9300
C8 C14 1.419(2)
C9 C10 1.350(2)
C9 C14 1.419(2)
C9 H9A 0.9300
C10 C11 1.439(2)
C11 C12 1.443(2)
C12 C13 1.455(2)
C13 C14 1.412(2)
C15 H15A 0.9700
C15 H15B 0.9700
C17 H17A 0.9600
C17 H17B 0.9600
C17 H17C 0.9600

loop_
_geom_hbond_atom_site_label_D
_geom_hbond_atom_site_label_H
_geom_hbond_atom_site_label_A
_geom_hbond_site_symmetry_A
_geom_hbond_distance_DH
_geom_hbond_distance_HA
_geom_hbond_distance_DA
_geom_hbond_angle_DHA
_geom_hbond_publ_flag
O3 H3A O4 7_556 0.82 1.82 2.6330(16) 174.4 yes

loop_
_geom_torsion_atom_site_label_1
_geom_torsion_atom_site_label_2
_geom_torsion_atom_site_label_3
_geom_torsion_atom_site_label_4
_geom_torsion
C11 C1 C2 C3 2.2(3)
C16 C1 C2 C3 -169.3(2)
C1 C2 C3 C4 1.1(3)
C1 C2 C3 O1 177.7(2)
C15 O1 C3 C4 -2.0(2)
C15 O1 C3 C2 -179.0(2)
C2 C3 C4 O2 177.9(2)
O1 C3 C4 O2 0.8(2)
C2 C3 C4 C12 -1.7(3)
O1 C3 C4 C12 -178.8(2)
C15 O2 C4 C3 0.7(2)
C15 O2 C4 C12 -179.6(2)
C13 C5 C6 C7 -1.2(3)
C5 C6 C7 C8 1.1(3)
C17 O7 C8 C7 11.7(3)
C17 O7 C8 C14 -167.2(2)
C6 C7 C8 O7 -178.5(2)
C6 C7 C8 C14 0.4(3)
C14 C9 C10 C11 5.5(3)
C14 C9 C10 N1 -164.9(2)
O5 N1 C10 C9 131.4(2)
O6 N1 C10 C9 -44.9(2)
O5 N1 C10 C11 -39.3(2)
O6 N1 C10 C11 144.5(2)
C2 C1 C11 C10 175.4(2)
C16 C1 C11 C10 -13.8(2)
C2 C1 C11 C12 -4.8(2)
C16 C1 C11 C12 166.1(2)
C9 C10 C11 C1 171.5(2)
N1 C10 C11 C1 -18.7(2)
C9 C10 C11 C12 -8.3(2)
N1 C10 C11 C12 161.4(2)
C3 C4 C12 C11 -0.8(2)
O2 C4 C12 C11 179.5(2)
C3 C4 C12 C13 178.1(2)
O2 C4 C12 C13 -1.5(3)
C1 C11 C12 C4 3.9(2)
C10 C11 C12 C4 -176.2(2)
C1 C11 C12 C13 -175.1(2)
C10 C11 C12 C13 4.8(2)
C6 C5 C13 C14 -0.1(3)
C6 C5 C13 C12 -179.1(2)
C4 C12 C13 C14 -177.7(2)
C11 C12 C13 C14 1.2(2)
C4 C12 C13 C5 1.1(3)
C11 C12 C13 C5 -179.9(2)
C5 C13 C14 C9 176.7(2)
C12 C13 C14 C9 -4.3(2)
C5 C13 C14 C8 1.6(2)
C12 C13 C14 C8 -179.5(2)
C10 C9 C14 C13 1.2(2)
C10 C9 C14 C8 176.3(2)
O7 C8 C14 C13 177.3(2)
C7 C8 C14 C13 -1.7(3)
O7 C8 C14 C9 2.1(2)
C7 C8 C14 C9 -176.8(2)
C3 O1 C15 O2 2.4(2)
C4 O2 C15 O1 -1.9(2)
C2 C1 C16 O4 141.4(2)
C11 C1 C16 O4 -29.9(2)
C2 C1 C16 O3 -34.1(2)
C11 C1 C16 O3 154.5(2)

loop_
_cod_related_entry_id
_cod_related_entry_database
_cod_related_entry_code
1 ChemSpider 2149
